data_7719018
loop_
_publ_author_name
'Xiao, Yao'
'Luo, Jing'
'Wang, Jun'
'Lu, Lu'
'Prakash, Om'
'Srivastava, Shreya'
'Muddassir, Mohd'
'Kumar, Abhinav'

_publ_section_title
;
 New 1,4-naphthalenedicarboxylic acid- and
 3,5-bis(benzimidazol-2-yl)pyridine-appended
 d<sup>10</sup>-configuration-based coordination polymers as recoverable
 turn-off luminescent sensors for tetracycline.
;
_journal_issue 14
_journal_name_full 'Dalton transactions (Cambridge, England : 2003)'
_journal_page_first 5888
_journal_page_last 5895
_journal_paper_doi 10.1039/d5dt00025d
_journal_volume 54
_journal_year 2025
_chemical_formula_moiety 'C100 H68 Cd2 N20 O10, C50 H33.451 Cd N10 O4.725, C12 H8 O4, 0.275(H2 O)'
_chemical_formula_sum 'C162 H110 Cd3 N30 O19'
_chemical_formula_weight 3117.99
_space_group_crystal_system orthorhombic
_space_group_IT_number 36
_space_group_name_Hall 'C 2c -2'
_space_group_name_H-M_alt 'C m c 21'
_atom_sites_solution_hydrogens mixed
_audit_creation_date 2024-01-05
_audit_creation_method
;
Olex2 1.5
(compiled 2022.04.07 svn.rca3783a0 for OlexSys, GUI svn.r6498)
;
_audit_update_record
;
2024-11-24 deposited with the CCDC.	2025-03-04 downloaded from the CCDC.
;
_cell_angle_alpha 90
_cell_angle_beta 90
_cell_angle_gamma 90
_cell_formula_units_Z 4
_cell_length_a 46.521(3)
_cell_length_b 16.3691(8)
_cell_length_c 21.6094(11)
_cell_measurement_reflns_used 5232
_cell_measurement_temperature 296.15
_cell_measurement_theta_max 20.518
_cell_measurement_theta_min 2.573
_cell_volume 16455.7(16)
_computing_cell_refinement 'SAINT v8.34A (Bruker, 2013)'
_computing_data_reduction 'SAINT v8.34A (Bruker, 2013)'
_computing_molecular_graphics 'Olex2 1.5 (Dolomanov et al., 2009)'
_computing_publication_material 'Olex2 1.5 (Dolomanov et al., 2009)'
_computing_structure_refinement 'SHELXL 2018/3 (Sheldrick, 2015)'
_computing_structure_solution 'SHELXT 2014/5 (Sheldrick, 2014)'
_diffrn_ambient_temperature 296.15
_diffrn_measured_fraction_theta_full 0.998
_diffrn_measured_fraction_theta_max 0.991
_diffrn_measurement_device_type 'CCD area detector'
_diffrn_measurement_method 'phi and omega scans'
_diffrn_radiation_monochromator graphite
_diffrn_radiation_type MoK\a
_diffrn_radiation_wavelength 0.71073
_diffrn_reflns_av_R_equivalents 0.0844
_diffrn_reflns_av_unetI/netI 0.1106
_diffrn_reflns_Laue_measured_fraction_full 0.998
_diffrn_reflns_Laue_measured_fraction_max 0.991
_diffrn_reflns_limit_h_max 60
_diffrn_reflns_limit_h_min -54
_diffrn_reflns_limit_k_max 20
_diffrn_reflns_limit_k_min -19
_diffrn_reflns_limit_l_max 28
_diffrn_reflns_limit_l_min -27
_diffrn_reflns_number 49546
_diffrn_reflns_point_group_measured_fraction_full 0.988
_diffrn_reflns_point_group_measured_fraction_max 0.947
_diffrn_reflns_theta_full 25.242
_diffrn_reflns_theta_max 27.624
_diffrn_reflns_theta_min 2.301
_diffrn_source_current 30.0
_diffrn_source_power 1.5
_diffrn_source_voltage 50.0
_exptl_absorpt_coefficient_mu 0.454
_exptl_absorpt_correction_T_max 0.7456
_exptl_absorpt_correction_T_min 0.6529
_exptl_absorpt_correction_type multi-scan
_exptl_absorpt_process_details
;
SADABS-2014/5 (Bruker,2014/5) was used for absorption correction.
wR2(int) was 0.0604 before and 0.0425 after correction.
The Ratio of minimum to maximum transmission is 0.8757.
The \l/2 correction factor is 0.00150.
;
_exptl_crystal_colour yellow
_exptl_crystal_colour_primary yellow
_exptl_crystal_density_diffrn 1.259
_exptl_crystal_description block
_exptl_crystal_F_000 6352
_exptl_crystal_size_max 0.2
_exptl_crystal_size_mid 0.2
_exptl_crystal_size_min 0.2
_refine_diff_density_max 0.800
_refine_diff_density_min -0.864
_refine_diff_density_rms 0.099
_refine_ls_abs_structure_details
;
 Refined as an inversion twin.
;
_refine_ls_abs_structure_Flack 0.30(4)
_refine_ls_extinction_method none
_refine_ls_goodness_of_fit_ref 0.985
_refine_ls_hydrogen_treatment constr
_refine_ls_matrix_type full
_refine_ls_number_parameters 1024
_refine_ls_number_reflns 18355
_refine_ls_number_restraints 1026
_refine_ls_restrained_S_all 0.972
_refine_ls_R_factor_all 0.1444
_refine_ls_R_factor_gt 0.0713
_refine_ls_shift/su_max 0.002
_refine_ls_shift/su_mean 0.000
_refine_ls_structure_factor_coef Fsqd
_refine_ls_weighting_details 'w=1/[\s^2^(Fo^2^)+(0.1108P)^2^+28.9294P] where P=(Fo^2^+2Fc^2^)/3'
_refine_ls_weighting_scheme calc
_refine_ls_wR_factor_gt 0.1688
_refine_ls_wR_factor_ref 0.2131
_reflns_Friedel_coverage 0.860
_reflns_Friedel_fraction_full 0.978
_reflns_Friedel_fraction_max 0.900
_reflns_number_gt 10644
_reflns_number_total 18355
_reflns_threshold_expression 'I > 2\s(I)'
_cod_data_source_file d5dt00025d2.cif
_cod_data_source_block 5_sq
_cod_original_cell_volume 16455.8(15)
_cod_database_code 7719018
_shelx_shelxl_version_number 2018/3
_shelx_space_group_comment
;
The symmetry employed for this shelxl refinement is uniquely defined
by the following loop, which should always be used as a source of
symmetry information in preference to the above space-group names.
They are only intended as comments.
;
_shelx_estimated_absorpt_t_max 0.915
_shelx_estimated_absorpt_t_min 0.915
_olex2_refinement_description
;
1. Twinned data refinement
 Scales: 0.70(4)
 0.30(4)
2. Fixed Uiso
 At 1.2 times of:
  All C(H) groups, All N(H) groups
 At 1.5 times of:
  All O(H) groups, All O(H,H) groups
3. Restrained distances
 C17A-C24 = C17-C24 = C14-C13 = C14A-C13
 1.49 with sigma of 0.01
 O6-C13 = O5-C13 = O7-C24 = O8-C24
 1.27 with sigma of 0.01
 C29-C29_$1 = C28-C30_$1 = C30-C28_$1
 2.8 with sigma of 0.01
 C27-C26 = C28-C26 = C29-C28 = C30-C29 = C30-C30_$1 = C28-C28_$1 = C27-C27_$1
 1.39 with sigma of 0.01
 C26-C25
 1.48 with sigma of 0.01
 C26-C28_$1 = C28-C27 = C29-C30_$1
 2.4 with sigma of 0.01
 C30-C28
 2.4 with sigma of 0.01
 C26-C26_$1 = C28-C27_$1 = C28_$1-C27
 2.8 with sigma of 0.01
 O8-H23A
 2 with sigma of 0.02
 O12-H12A \\sim O12-H13A
 with sigma of 0.02
 O12-H12B \\sim O12-H13B
 with sigma of 0.02
 C13-C15A \\sim C13-C19A
 with sigma of 0.01
4. Restrained planarity
 C26, C28, C28_$1, C29_$1, C30_$1, C30, C29, C27, C27_$1, C26_$1
 with sigma of 0.01
5. Rigid bond restraints
 O12, O13
 with sigma for 1-2 distances of 0.01 and sigma for 1-3 distances of 0.01
 O7, O8, C24, O5, O6, C13, C17, C16, C15, C14, C19, C18, C23, C22, C21, C20,
 C17A, C16A, C15A, C14A, C19A, C18A, C23A, C22A, C21A, C20A
 with sigma for 1-2 distances of 0.01 and sigma for 1-3 distances of 0.01
 C26, O9, C25, O10, C28, C27, C29, C30
 with sigma for 1-2 distances of 0.01 and sigma for 1-3 distances of 0.01
 C65, C66, C67, C68, C63, C64, N8, C62, N7
 with sigma for 1-2 distances of 0.01 and sigma for 1-3 distances of 0.01
 C87, C82, C83, C84, C85, C86, N15, C81, N14
 with sigma for 1-2 distances of 0.01 and sigma for 1-3 distances of 0.01
 N2, C36, N3, C38, C37, C42, C41, C40, C39
 with sigma for 1-2 distances of 0.01 and sigma for 1-3 distances of 0.01
 N10, C55, N9, C56, C57, C58, C59, C60, C61
 with sigma for 1-2 distances of 0.01 and sigma for 1-3 distances of 0.01
 Cd1, O1, O2, C1, N6, N1, O11
 with sigma for 1-2 distances of 0.01 and sigma for 1-3 distances of 0.01
6. Uiso/Uaniso restraints and constraints
O12 \\sim O13: within 2A with sigma of 0.01 and sigma for terminal atoms of
0.02 within 2A
O7 \\sim O8 \\sim C24 \\sim O5 \\sim O6 \\sim C13 \\sim C17 \\sim C16 \\sim C15
\\sim C14 \\sim C19 \\sim C18 \\sim C23 \\sim C22 \\sim C21 \\sim C20 \\sim
C17A \\sim C16A \\sim C15A \\sim C14A \\sim C19A \\sim C18A \\sim C23A \\sim
C22A \\sim C21A \\sim C20A: within 2A with sigma of 0.01 and sigma for terminal
atoms of 0.02 within 2A
C27 \\sim O9 \\sim C25 \\sim C26 \\sim O10 \\sim C28 \\sim C29 \\sim C30:
within 2A with sigma of 0.01 and sigma for terminal atoms of 0.02 within 2A
N14 \\sim C81 \\sim N15 \\sim C83 \\sim C82 \\sim C87 \\sim C86 \\sim C85 \\sim
C84: within 2A with sigma of 0.01 and sigma for terminal atoms of 0.02 within 2A
N8 \\sim C62 \\sim N7 \\sim C63 \\sim C64 \\sim C65 \\sim C66 \\sim C67 \\sim
C68: within 2A with sigma of 0.01 and sigma for terminal atoms of 0.02 within 2A
N2 \\sim C36 \\sim N3 \\sim C38 \\sim C37 \\sim C42 \\sim C41 \\sim C40 \\sim
C39: within 2A with sigma of 0.01 and sigma for terminal atoms of 0.02 within 2A
N10 \\sim C55 \\sim N9 \\sim C56 \\sim C57 \\sim C58 \\sim C59 \\sim C60 \\sim
C61: within 2A with sigma of 0.01 and sigma for terminal atoms of 0.02 within 2A
N6 \\sim Cd1 \\sim O2 \\sim O1 \\sim C1 \\sim N1 \\sim O11: within 2A with
sigma of 0.01 and sigma for terminal atoms of 0.02 within 2A
Uanis(O12) \\sim Ueq: with sigma of 0.01 and sigma for terminal atoms of 0.02
Uanis(O12) \\sim Ueq, Uanis(O13) \\sim Ueq: with sigma of 0.01 and sigma for
terminal atoms of 0.02
Uanis(C17) \\sim Ueq, Uanis(C16) \\sim Ueq, Uanis(C15) \\sim Ueq, Uanis(C14)
\\sim Ueq, Uanis(C19) \\sim Ueq, Uanis(C18) \\sim Ueq, Uanis(C23) \\sim Ueq,
Uanis(C22) \\sim Ueq, Uanis(C21) \\sim Ueq, Uanis(C20) \\sim Ueq, Uanis(C17A)
\\sim Ueq, Uanis(C16A) \\sim Ueq, Uanis(C15A) \\sim Ueq, Uanis(C14A) \\sim Ueq,
Uanis(C19A) \\sim Ueq, Uanis(C18A) \\sim Ueq, Uanis(C23A) \\sim Ueq,
Uanis(C22A) \\sim Ueq, Uanis(C21A) \\sim Ueq, Uanis(C20A) \\sim Ueq: with sigma
of 0.01 and sigma for terminal atoms of 0.02
Uanis(O11) \\sim Ueq, Uanis(N6) \\sim Ueq, Uanis(O2) \\sim Ueq, Uanis(C1) \\sim
Ueq, Uanis(O1) \\sim Ueq, Uanis(Cd1) \\sim Ueq, Uanis(N1) \\sim Ueq: with sigma
of 0.01 and sigma for terminal atoms of 0.02
7. Others
 Sof(O13)=Sof(H13A)=Sof(H13B)=0.5*(1-FVAR(2))
 Sof(O12)=Sof(H12A)=Sof(H12B)=0.5*FVAR(2)
 Fixed Sof: C17(0.25) C16(0.25) H16(0.25) C15(0.25) H15A(0.25) C14(0.25)
 C19(0.25) C18(0.25) C23(0.25) H23(0.25) C22(0.25) H22(0.25) C21(0.25)
 H21(0.25) C20(0.25) H20(0.25) C17A(0.25) C16A(0.25) H16A(0.25) C15A(0.25)
 H15B(0.25) C14A(0.25) C19A(0.25) C18A(0.25) C23A(0.25) H23A(0.25) C22A(0.25)
 H22A(0.25) C21A(0.25) H21A(0.25) C20A(0.25) H20A(0.25)
8.a Riding coordinates:
 O13(H13A,H13B)
8.b Rotating group:
 O11(H11A,H11B)
8.c Aromatic/amide H refined with riding coordinates:
 N13(H13), N7(H7), N5(H5), N15(H15), N2(H2), C50(H50), C52(H52), C58(H58),
 C59(H59), C60(H60), C61(H61), N10(H10), C33(H33), C54(H54), C71(H71), C3(H3),
 C8(H8), C73(H73), C39(H39), C40(H40), C41(H41), C42(H42), C87(H87), C86(H86),
 C85(H85), C84(H84), C35(H35), C31(H31), C4(H4), C11(H11), C46(H46), C77(H77),
 C65(H65), C68(H68), C67(H67), C66(H66), C9(H9), C69(H69), C49(H49), C78(H78),
 C80(H80), C47(H47), C79(H79), C48(H48), C10(H10A), C16(H16), C15(H15A),
 C23(H23), C22(H22), C21(H21), C20(H20), C29(H29), C27(H27), C30(H30),
 C16A(H16A), C15A(H15B), C23A(H23A), C22A(H22A), C21A(H21A), C20A(H20A)
8.d Fitted hexagon refined as free rotating group:
 C56(C57,C58,C59,C60,C61), C37(C38,C39,C40,C41,C42), C82(C87,C86,C85,C84,C83),
 C65(C64,C63,C68,C67,C66)
8.e Tetrahedral OH refined with riding coordinates:
 O10(H10B)
8.f X=CH2 refined with riding coordinates:
 O12(H12A,H12B)
8.g Naphthalene refined as free rotating group:
 C17(C16,C15,C14,C19,C18,C23,C22,C21,C20), C17A(C16A,C15A,C14A,C19A,C18A,C23A,
 C22A,C21A,C20A)
;
_olex2_submission_special_instructions 'No special instructions were received'

loop_
_space_group_symop_operation_xyz
'x, y, z'
'-x, -y, z+1/2'
'x, -y, z+1/2'
'-x, y, z'
'x+1/2, y+1/2, z'
'-x+1/2, -y+1/2, z+1/2'
'x+1/2, -y+1/2, z+1/2'
'-x+1/2, y+1/2, z'

loop_
_atom_site_label
_atom_site_type_symbol
_atom_site_fract_x
_atom_site_fract_y
_atom_site_fract_z
_atom_site_U_iso_or_equiv
_atom_site_adp_type
_atom_site_occupancy
_atom_site_site_symmetry_order
_atom_site_calc_flag
_atom_site_refinement_flags_posn
_atom_site_refinement_flags_adp
_atom_site_refinement_flags_occupancy
_atom_site_disorder_assembly
_atom_site_disorder_group
Cd1 Cd 0.25177(2) 0.35609(4) 0.40879(6) 0.03121(19) Uani 1 1 d . U . . .
Cd2 Cd 0.500000 0.59467(9) 0.38257(7) 0.0465(4) Uani 1 2 d S T P . .
O3 O 0.24790(18) 0.1116(6) 0.7996(5) 0.040(2) Uani 1 1 d . . . . .
O4 O 0.25220(18) 0.2409(5) 0.8249(4) 0.041(2) Uani 1 1 d . . . . .
O1 O 0.24764(18) 0.2473(6) 0.4825(4) 0.043(2) Uani 1 1 d . U . . .
O11 O 0.26216(19) 0.4929(5) 0.4182(4) 0.058(2) Uani 1 1 d . U . . .
H11A H 0.274146 0.515719 0.443480 0.087 Uiso 1 1 d R U . . .
H11B H 0.254813 0.533134 0.397643 0.087 Uiso 1 1 d R U . . .
N6 N 0.30087(19) 0.3205(6) 0.3968(5) 0.043(2) Uani 1 1 d . U . . .
O9 O 0.4235(2) 0.0363(7) 0.3456(6) 0.079(3) Uani 1 1 d . U . . .
N4 N 0.1767(2) 0.5644(6) 0.2731(5) 0.044(2) Uani 1 1 d . . . . .
N13 N 0.3623(2) 0.4725(6) 0.4649(5) 0.045(3) Uani 1 1 d . . . . .
H13 H 0.349769 0.508617 0.454267 0.054 Uiso 1 1 calc R U . . .
N7 N 0.3320(2) 0.1019(6) 0.4773(5) 0.047(2) Uani 1 1 d . U . . .
H7 H 0.313669 0.106211 0.482057 0.057 Uiso 1 1 calc R U . . .
N1 N 0.20250(19) 0.3836(6) 0.3981(4) 0.040(2) Uani 1 1 d . U . . .
N5 N 0.1311(2) 0.5607(7) 0.3020(5) 0.046(3) Uani 1 1 d . . . . .
H5 H 0.115596 0.546075 0.320784 0.055 Uiso 1 1 calc R U . . .
O2 O 0.2482(2) 0.3717(7) 0.5202(6) 0.053(3) Uani 1 1 d . U . . .
N12 N 0.4029(2) 0.4053(6) 0.4708(5) 0.050(3) Uani 1 1 d . . . . .
N15 N 0.3627(2) 0.7100(6) 0.2903(5) 0.044(2) Uani 1 1 d . U . . .
H15 H 0.350029 0.675983 0.303676 0.053 Uiso 1 1 calc R U . . .
N8 N 0.3772(2) 0.1266(6) 0.4454(5) 0.051(2) Uani 1 1 d . U . . .
N2 N 0.1427(2) 0.2301(7) 0.4833(5) 0.045(2) Uani 1 1 d . U . . .
H2 H 0.160264 0.215612 0.489168 0.054 Uiso 1 1 calc R U . . .
N14 N 0.4049(2) 0.7720(6) 0.2779(5) 0.048(2) Uani 1 1 d . U . . .
N9 N 0.3515(2) 0.4536(7) 0.2722(5) 0.048(2) Uani 1 1 d . U . . .
N3 N 0.1044(2) 0.2964(6) 0.4463(5) 0.048(2) Uani 1 1 d . U . . .
C53 C 0.3389(2) 0.2254(6) 0.4100(6) 0.037(2) Uani 1 1 d . . . . .
C7 C 0.2291(2) 0.1937(7) 0.6100(5) 0.031(2) Uani 1 1 d . . . . .
C50 C 0.3183(2) 0.3653(8) 0.3603(6) 0.041(3) Uani 1 1 d . . . . .
H50 H 0.311198 0.413126 0.342856 0.049 Uiso 1 1 calc R U . . .
C51 C 0.3465(3) 0.3428(8) 0.3476(5) 0.040(3) Uani 1 1 d . . . . .
C52 C 0.3570(3) 0.2710(7) 0.3736(6) 0.043(3) Uani 1 1 d . . . . .
H52 H 0.375846 0.254338 0.366591 0.052 Uiso 1 1 calc R U . . .
C6 C 0.2291(2) 0.1677(7) 0.6737(5) 0.033(3) Uani 1 1 d . . . . .
C56 C 0.37432(14) 0.4865(5) 0.2395(4) 0.046(2) Uani 1 1 d G U . . .
C57 C 0.39982(17) 0.4493(4) 0.2577(3) 0.044(2) Uani 1 1 d G U . . .
C58 C 0.42589(14) 0.4767(5) 0.2341(4) 0.057(3) Uani 1 1 d G U . . .
H58 H 0.442950 0.451775 0.246188 0.068 Uiso 1 1 calc R U . . .
C59 C 0.42646(15) 0.5413(6) 0.1923(4) 0.065(3) Uani 1 1 d G U . . .
H59 H 0.443901 0.559588 0.176529 0.078 Uiso 1 1 calc R U . . .
C60 C 0.4010(2) 0.5785(5) 0.1742(4) 0.064(3) Uani 1 1 d G U . . .
H60 H 0.401338 0.621716 0.146277 0.077 Uiso 1 1 calc R U . . .
C61 C 0.37489(16) 0.5511(5) 0.1978(4) 0.055(3) Uani 1 1 d G U . . .
H61 H 0.357823 0.576031 0.185683 0.066 Uiso 1 1 calc R U . . .
N10 N 0.3927(2) 0.3908(6) 0.2984(5) 0.043(2) Uani 1 1 d . U . . .
H10 H 0.403949 0.356328 0.316008 0.052 Uiso 1 1 calc R U . . .
C1 C 0.2473(3) 0.2964(9) 0.5270(6) 0.039(3) Uani 1 1 d . U . . .
C12 C 0.2489(2) 0.1856(8) 0.7839(5) 0.030(3) Uani 1 1 d . . . . .
C43 C 0.1570(3) 0.5268(7) 0.3096(6) 0.039(3) Uani 1 1 d . . . . .
C5 C 0.2456(2) 0.2113(8) 0.7173(5) 0.031(3) Uani 1 1 d . . . . .
C33 C 0.1441(2) 0.4090(7) 0.3771(6) 0.040(3) Uani 1 1 d . . . . .
H33 H 0.124605 0.418662 0.370728 0.048 Uiso 1 1 calc R U . . .
C45 C 0.1332(3) 0.6227(8) 0.2595(6) 0.043(3) Uani 1 1 d . . . . .
C2 C 0.2453(2) 0.2662(8) 0.5940(5) 0.033(3) Uani 1 1 d . . . . .
O7 O 0.500000 0.3538(9) 0.7780(6) 0.067(4) Uani 1 2 d DS TU P . .
C32 C 0.1531(2) 0.3450(7) 0.4144(6) 0.043(3) Uani 1 1 d . . . . .
C62 C 0.3493(3) 0.1520(7) 0.4438(6) 0.044(3) Uani 1 1 d . U . . .
O8 O 0.500000 0.4833(9) 0.7937(6) 0.071(4) Uani 1 2 d DS TU P . .
C54 C 0.3111(2) 0.2513(6) 0.4191(5) 0.038(3) Uani 1 1 d . . . . .
H54 H 0.298836 0.218364 0.442244 0.045 Uiso 1 1 calc R U . . .
C76 C 0.3576(3) 0.4066(8) 0.5018(6) 0.048(4) Uani 1 1 d . . . . .
C71 C 0.3897(3) 0.5883(7) 0.3734(5) 0.037(3) Uani 1 1 d . . . . .
H71 H 0.369738 0.587568 0.371272 0.045 Uiso 1 1 calc R U . . .
C3 C 0.2601(3) 0.3082(8) 0.6377(5) 0.038(3) Uani 1 1 d . . . . .
H3 H 0.270194 0.354988 0.626763 0.046 Uiso 1 1 calc R U . . .
C8 C 0.2122(3) 0.1526(8) 0.5686(6) 0.044(3) Uani 1 1 d . . . . .
H8 H 0.211369 0.170849 0.527929 0.053 Uiso 1 1 calc R U . . .
C34 C 0.1647(3) 0.4586(8) 0.3494(5) 0.040(3) Uani 1 1 d . . . . .
C70 C 0.4042(2) 0.5321(7) 0.4100(6) 0.041(2) Uani 1 1 d . . . . .
C44 C 0.1620(3) 0.6269(8) 0.2418(6) 0.043(3) Uani 1 1 d . . . . .
C75 C 0.3836(3) 0.3643(8) 0.5052(6) 0.044(3) Uani 1 1 d . . . . .
C36 C 0.1332(3) 0.2884(7) 0.4462(6) 0.042(3) Uani 1 1 d . U . . .
O10 O 0.4260(2) 0.1609(6) 0.3841(7) 0.090(4) Uani 1 1 d . U . . .
H10B H 0.411009 0.148058 0.401626 0.136 Uiso 1 1 calc R U . . .
C24 C 0.500000 0.4251(9) 0.7554(5) 0.059(3) Uani 1 2 d DS TU P . .
C73 C 0.4346(3) 0.6427(8) 0.3436(6) 0.046(3) Uani 1 1 d . . . . .
H73 H 0.445069 0.680771 0.320923 0.055 Uiso 1 1 calc R U . . .
C81 C 0.3911(3) 0.7088(8) 0.3024(6) 0.041(3) Uani 1 1 d . U . . .
C37 C 0.11859(15) 0.1976(6) 0.5104(4) 0.054(3) Uani 1 1 d G U . . .
C38 C 0.09478(19) 0.2392(5) 0.4877(4) 0.055(3) Uani 1 1 d G U . . .
C39 C 0.06733(16) 0.2171(6) 0.5068(5) 0.073(3) Uani 1 1 d G U . . .
H39 H 0.051392 0.244906 0.491628 0.088 Uiso 1 1 calc R U . . .
C40 C 0.06370(17) 0.1534(6) 0.5486(5) 0.079(4) Uani 1 1 d G U . . .
H40 H 0.045332 0.138616 0.561437 0.094 Uiso 1 1 calc R U . . .
C41 C 0.0875(2) 0.1118(5) 0.5713(4) 0.074(4) Uani 1 1 d G U . . .
H41 H 0.085085 0.069183 0.599327 0.089 Uiso 1 1 calc R U . . .
C42 C 0.11496(19) 0.1339(6) 0.5522(4) 0.064(3) Uani 1 1 d G U . . .
H42 H 0.130900 0.106041 0.567407 0.077 Uiso 1 1 calc R U . . .
C82 C 0.38427(16) 0.8137(5) 0.2448(4) 0.053(3) Uani 1 1 d G U . . .
C87 C 0.38625(18) 0.8845(5) 0.2095(5) 0.070(3) Uani 1 1 d G U . . .
H87 H 0.403941 0.910015 0.204228 0.083 Uiso 1 1 calc R U . . .
C86 C 0.3618(2) 0.9172(5) 0.1822(4) 0.076(4) Uani 1 1 d G U . . .
H86 H 0.363088 0.964615 0.158619 0.092 Uiso 1 1 calc R U . . .
C85 C 0.33532(19) 0.8792(6) 0.1901(5) 0.072(3) Uani 1 1 d G U . . .
H85 H 0.318943 0.901040 0.171853 0.087 Uiso 1 1 calc R U . . .
C84 C 0.33335(15) 0.8083(6) 0.2254(5) 0.067(3) Uani 1 1 d G U . . .
H84 H 0.315651 0.782863 0.230695 0.080 Uiso 1 1 calc R U . . .
C83 C 0.35782(19) 0.7756(5) 0.2527(4) 0.048(3) Uani 1 1 d G U . . .
C72 C 0.4052(3) 0.6452(7) 0.3402(5) 0.040(3) Uani 1 1 d . . . . .
N11 N 0.4486(2) 0.5906(6) 0.3765(5) 0.044(2) Uani 1 1 d . . . . .
C35 C 0.1935(3) 0.4442(8) 0.3627(6) 0.043(3) Uani 1 1 d . . . . .
H35 H 0.207207 0.479195 0.345900 0.052 Uiso 1 1 calc R U . . .
C55 C 0.3635(3) 0.3978(8) 0.3058(6) 0.041(3) Uani 1 1 d . U . . .
C74 C 0.3899(3) 0.4705(8) 0.4482(6) 0.044(3) Uani 1 1 d . . . . .
C31 C 0.1826(2) 0.3342(8) 0.4233(5) 0.042(3) Uani 1 1 d . . . . .
H31 H 0.188748 0.290765 0.447698 0.051 Uiso 1 1 calc R U . . .
C4 C 0.2602(2) 0.2813(7) 0.6997(5) 0.033(3) Uani 1 1 d . . . . .
H4 H 0.270201 0.311152 0.729306 0.039 Uiso 1 1 calc R U . . .
C25 C 0.4378(2) 0.0975(11) 0.3617(9) 0.072(4) Uani 1 1 d D U . . .
C11 C 0.2116(3) 0.0982(8) 0.6890(5) 0.045(3) Uani 1 1 d . . . . .
H11 H 0.211368 0.079306 0.729618 0.054 Uiso 1 1 calc R U . . .
C46 C 0.1136(3) 0.6779(10) 0.2360(6) 0.060(4) Uani 1 1 d . . . . .
H46 H 0.094453 0.676271 0.248038 0.072 Uiso 1 1 calc R U . . .
C77 C 0.3322(3) 0.3798(8) 0.5336(6) 0.055(4) Uani 1 1 d . . . . .
H77 H 0.314884 0.407879 0.530487 0.066 Uiso 1 1 calc R U . . .
C65 C 0.39965(16) 0.0086(6) 0.5039(5) 0.068(3) Uani 1 1 d G U . . .
H65 H 0.418461 0.018707 0.491506 0.081 Uiso 1 1 calc R U . . .
C64 C 0.3775(2) 0.0588(5) 0.4835(4) 0.050(3) Uani 1 1 d G U . . .
C63 C 0.34940(17) 0.0436(5) 0.5020(4) 0.049(3) Uani 1 1 d G U . . .
C68 C 0.34343(17) -0.0218(5) 0.5409(4) 0.061(3) Uani 1 1 d G U . . .
H68 H 0.324619 -0.031915 0.553320 0.073 Uiso 1 1 calc R U . . .
C67 C 0.3656(2) -0.0720(5) 0.5614(4) 0.068(3) Uani 1 1 d G U . . .
H67 H 0.361569 -0.115773 0.587429 0.082 Uiso 1 1 calc R U . . .
C66 C 0.3937(2) -0.0568(5) 0.5429(5) 0.076(4) Uani 1 1 d G U . . .
H66 H 0.408490 -0.090463 0.556524 0.091 Uiso 1 1 calc R U . . .
C9 C 0.1961(3) 0.0833(9) 0.5856(6) 0.053(3) Uani 1 1 d . . . . .
H9 H 0.185722 0.054016 0.556244 0.063 Uiso 1 1 calc R U . . .
C69 C 0.4340(2) 0.5365(7) 0.4096(7) 0.047(3) Uani 1 1 d . . . . .
H69 H 0.444275 0.499673 0.433771 0.057 Uiso 1 1 calc R U . . .
C49 C 0.1718(3) 0.6829(9) 0.1990(7) 0.066(4) Uani 1 1 d . . . . .
H49 H 0.190950 0.683766 0.186862 0.079 Uiso 1 1 calc R U . . .
C78 C 0.3348(4) 0.3116(10) 0.5681(7) 0.070(5) Uani 1 1 d . . . . .
H78 H 0.319044 0.294037 0.591070 0.084 Uiso 1 1 calc R U . . .
C80 C 0.3848(3) 0.2917(10) 0.5395(7) 0.064(4) Uani 1 1 d . . . . .
H80 H 0.401724 0.261655 0.540754 0.077 Uiso 1 1 calc R U . . .
C47 C 0.1231(3) 0.7357(9) 0.1941(7) 0.068(4) Uani 1 1 d . . . . .
H47 H 0.110392 0.774022 0.178139 0.081 Uiso 1 1 calc R U . . .
C26 C 0.46985(12) 0.1000(6) 0.3528(5) 0.069(3) Uani 1 1 d D U . . .
O5 O 0.500000 0.4646(10) 0.4519(6) 0.083(4) Uani 1 2 d DS TU P A .
C79 C 0.3612(4) 0.2646(10) 0.5710(7) 0.077(5) Uani 1 1 d . . . . .
H79 H 0.362078 0.216651 0.593947 0.092 Uiso 1 1 calc R U . . .
C48 C 0.1527(3) 0.7364(8) 0.1752(7) 0.062(4) Uani 1 1 d . . . . .
H48 H 0.158842 0.774435 0.146093 0.074 Uiso 1 1 calc R U . . .
O6 O 0.500000 0.5872(10) 0.4886(7) 0.081(4) Uani 1 2 d DS TU P A .
C10 C 0.1960(3) 0.0602(8) 0.6466(6) 0.049(3) Uani 1 1 d . . . . .
H10A H 0.184522 0.016387 0.658607 0.059 Uiso 1 1 calc R U . . .
C28 C 0.48496(12) 0.0657(5) 0.3028(4) 0.070(3) Uani 1 1 d D U . . .
C13 C 0.500000 0.5106(10) 0.4987(5) 0.069(4) Uani 1 2 d DS TU P . .
O12 O 0.500000 0.7402(14) 0.3981(9) 0.066(6) Uani 0.73(3) 2 d S TU P A 1
H12A H 0.500000 0.761501 0.438011 0.099 Uiso 0.73(3) 2 calc R U P A 1
H12B H 0.500000 0.775230 0.364198 0.099 Uiso 0.73(3) 2 calc R U P A 1
C17 C 0.5059(7) 0.4328(13) 0.6864(5) 0.050(4) Uani 0.25 1 d DG U P A -2
C16 C 0.4965(7) 0.5095(13) 0.6675(8) 0.051(4) Uani 0.25 1 d G U P A -2
H16 H 0.490125 0.547136 0.696682 0.061 Uiso 0.25 1 calc R U P A -2
C15 C 0.4967(8) 0.5299(13) 0.6051(8) 0.054(4) Uani 0.25 1 d G U P A -2
H15A H 0.490447 0.581200 0.592471 0.064 Uiso 0.25 1 calc R U P A -2
C14 C 0.5062(7) 0.4736(13) 0.5615(6) 0.055(4) Uani 0.25 1 d DG U P A -2
C19 C 0.5156(5) 0.3969(11) 0.5804(5) 0.051(4) Uani 0.25 1 d G U P A -2
C18 C 0.5154(4) 0.3765(11) 0.6429(6) 0.048(4) Uani 0.25 1 d G U P A -2
C23 C 0.5247(6) 0.2998(11) 0.6617(9) 0.040(5) Uani 0.25 1 d G U P A -2
H23 H 0.524603 0.286098 0.703520 0.049 Uiso 0.25 1 calc R U P A -2
C22 C 0.5343(6) 0.2435(11) 0.6182(11) 0.038(6) Uani 0.25 1 d G U P A -2
H22 H 0.540523 0.192128 0.630823 0.045 Uiso 0.25 1 calc R U P A -2
C21 C 0.5345(6) 0.2639(13) 0.5558(10) 0.041(6) Uani 0.25 1 d G U P A -2
H21 H 0.540845 0.226189 0.526611 0.049 Uiso 0.25 1 calc R U P A -2
C20 C 0.5251(6) 0.3406(14) 0.5369(7) 0.044(5) Uani 0.25 1 d G U P A -2
H20 H 0.525248 0.354218 0.495096 0.053 Uiso 0.25 1 calc R U P A -2
C29 C 0.46997(13) 0.0315(7) 0.2525(5) 0.088(4) Uani 1 1 d D U . . .
H29 H 0.449983 0.031387 0.252301 0.106 Uiso 1 1 calc R U . . .
C27 C 0.48506(13) 0.1342(8) 0.4022(5) 0.072(4) Uani 1 1 d D U . . .
H27 H 0.475129 0.157084 0.435298 0.087 Uiso 1 1 calc R U . . .
C30 C 0.48517(13) -0.0025(9) 0.2028(5) 0.104(5) Uani 1 1 d D U . . .
H30 H 0.475220 -0.025119 0.169681 0.125 Uiso 1 1 calc R U . . .
C17A C 0.5005(7) 0.4527(13) 0.6899(6) 0.052(4) Uani 0.25 1 d DG U P A -1
C16A C 0.4919(7) 0.3942(11) 0.6471(7) 0.051(4) Uani 0.25 1 d G U P A -1
H16A H 0.487353 0.341641 0.660165 0.061 Uiso 0.25 1 calc R U P A -1
C15A C 0.4900(7) 0.4143(11) 0.5847(7) 0.054(4) Uani 0.25 1 d DG U P A -1
H15B H 0.484245 0.375211 0.556075 0.065 Uiso 0.25 1 calc R U P A -1
C14A C 0.4967(7) 0.4929(11) 0.5652(5) 0.056(4) Uani 0.25 1 d DG U P A -1
C19A C 0.5054(5) 0.5514(9) 0.6080(5) 0.055(4) Uani 0.25 1 d DG U P A -1
C18A C 0.5072(5) 0.5313(11) 0.6703(5) 0.054(4) Uani 0.25 1 d G U P A -1
C23A C 0.5158(7) 0.5898(14) 0.7131(6) 0.066(5) Uani 0.25 1 d G U P A -1
H23A H 0.517066 0.576308 0.754849 0.079 Uiso 0.25 1 calc DR U P A -1
C22A C 0.5226(7) 0.6684(13) 0.6936(9) 0.078(6) Uani 0.25 1 d G U P A -1
H22A H 0.528322 0.707482 0.722202 0.093 Uiso 0.25 1 calc R U P A -1
C21A C 0.5207(7) 0.6885(10) 0.6312(9) 0.079(6) Uani 0.25 1 d G U P A -1
H21A H 0.525215 0.741055 0.618113 0.094 Uiso 0.25 1 calc R U P A -1
C20A C 0.5121(7) 0.6300(10) 0.5884(8) 0.069(5) Uani 0.25 1 d G U P A -1
H20A H 0.510851 0.643457 0.546669 0.083 Uiso 0.25 1 calc R U P A -1
O13 O 0.500000 0.803(3) 0.407(2) 0.046(10) Uani 0.27(3) 2 d S TU P A 2
H13A H 0.500000 0.836929 0.445637 0.068 Uiso 0.27(3) 2 d R U P A 2
H13B H 0.500000 0.850289 0.371797 0.068 Uiso 0.27(3) 2 d R U P A 2

loop_
_atom_site_aniso_label
_atom_site_aniso_U_11
_atom_site_aniso_U_22
_atom_site_aniso_U_33
_atom_site_aniso_U_23
_atom_site_aniso_U_13
_atom_site_aniso_U_12
Cd1 0.0417(4) 0.0332(3) 0.0188(3) 0.0024(5) 0.0014(4) 0.0046(4)
Cd2 0.0443(7) 0.0661(9) 0.0289(5) 0.0058(6) 0.000 0.000
O3 0.063(6) 0.035(5) 0.021(4) 0.008(4) -0.003(4) 0.001(4)
O4 0.074(6) 0.031(5) 0.017(4) -0.003(3) -0.001(4) 0.001(4)
O1 0.063(5) 0.044(5) 0.021(4) 0.003(3) 0.008(3) 0.000(4)
O11 0.080(6) 0.038(4) 0.056(6) 0.002(4) -0.003(5) -0.009(4)
N6 0.040(4) 0.046(5) 0.044(6) 0.003(5) -0.002(4) 0.001(4)
O9 0.045(5) 0.069(7) 0.124(9) 0.019(6) -0.011(6) -0.005(5)
N4 0.048(6) 0.038(6) 0.046(6) 0.004(5) -0.007(5) -0.004(5)
N13 0.060(7) 0.028(6) 0.047(6) -0.005(5) 0.008(5) -0.001(5)
N7 0.058(5) 0.029(5) 0.055(6) 0.003(4) 0.003(5) -0.002(4)
N1 0.037(4) 0.048(5) 0.035(6) 0.011(4) 0.005(4) 0.003(4)
N5 0.035(6) 0.052(7) 0.052(7) 0.006(5) 0.012(5) 0.009(5)
O2 0.088(7) 0.041(4) 0.031(5) 0.009(4) 0.000(4) -0.005(5)
N12 0.053(7) 0.039(6) 0.057(7) 0.013(5) 0.003(5) -0.003(5)
N15 0.045(5) 0.039(5) 0.049(5) 0.003(4) -0.001(4) 0.001(4)
N8 0.057(5) 0.043(6) 0.053(6) -0.003(4) -0.008(5) 0.010(4)
N2 0.051(5) 0.044(5) 0.041(5) 0.006(4) 0.008(4) -0.006(4)
N14 0.054(5) 0.044(6) 0.047(5) 0.010(4) -0.002(5) -0.001(4)
N9 0.054(5) 0.047(6) 0.042(5) 0.002(4) -0.006(4) -0.001(5)
N3 0.052(5) 0.042(5) 0.050(5) -0.002(4) 0.008(5) -0.009(4)
C53 0.040(6) 0.028(5) 0.042(6) 0.003(6) -0.007(6) 0.001(4)
C7 0.036(6) 0.035(7) 0.021(5) -0.001(4) 0.002(5) 0.000(5)
C50 0.036(6) 0.047(7) 0.039(7) 0.001(6) -0.006(5) 0.007(6)
C51 0.043(7) 0.046(8) 0.031(6) 0.000(5) -0.002(5) 0.004(6)
C52 0.042(7) 0.036(7) 0.052(8) -0.002(6) -0.009(6) 0.003(6)
C6 0.039(7) 0.029(6) 0.031(6) 0.004(5) 0.005(5) -0.001(5)
C56 0.055(5) 0.048(6) 0.037(5) 0.000(4) -0.004(5) -0.005(5)
C57 0.051(5) 0.045(6) 0.036(5) -0.004(4) 0.003(4) 0.001(5)
C58 0.059(6) 0.065(7) 0.045(6) -0.007(5) 0.012(5) -0.006(6)
C59 0.071(7) 0.068(8) 0.055(7) -0.001(6) 0.008(6) -0.008(6)
C60 0.075(7) 0.068(7) 0.049(7) 0.006(6) 0.006(6) -0.011(6)
C61 0.067(6) 0.054(7) 0.045(6) 0.009(5) -0.010(6) -0.006(6)
N10 0.049(5) 0.042(5) 0.038(5) 0.002(4) -0.001(4) -0.001(4)
C1 0.051(6) 0.039(5) 0.028(5) 0.009(4) -0.003(4) -0.003(5)
C12 0.039(6) 0.035(7) 0.017(5) -0.006(5) -0.005(5) 0.001(5)
C43 0.041(7) 0.025(6) 0.051(8) -0.004(5) 0.003(6) -0.006(5)
C5 0.037(6) 0.033(7) 0.024(6) 0.009(5) -0.005(5) 0.001(5)
C33 0.039(6) 0.042(7) 0.040(6) 0.000(6) 0.000(6) -0.003(5)
C45 0.047(7) 0.042(8) 0.041(7) 0.002(6) -0.002(6) 0.006(6)
C2 0.034(6) 0.040(7) 0.025(6) 0.002(5) 0.005(5) 0.005(5)
O7 0.080(9) 0.079(8) 0.042(7) 0.005(6) 0.000 0.000
C32 0.052(7) 0.039(7) 0.037(7) -0.003(6) 0.013(7) -0.008(5)
C62 0.052(6) 0.034(6) 0.047(6) 0.003(5) -0.001(5) 0.001(5)
O8 0.090(9) 0.082(8) 0.041(6) -0.006(6) 0.000 0.000
C54 0.042(6) 0.031(6) 0.039(7) 0.009(5) -0.005(5) 0.000(5)
C76 0.064(9) 0.043(8) 0.036(7) -0.005(6) 0.009(6) -0.028(7)
C71 0.045(6) 0.031(6) 0.036(7) -0.008(5) 0.000(5) -0.007(5)
C3 0.051(7) 0.040(8) 0.024(6) 0.004(5) 0.002(5) 0.001(6)
C8 0.051(7) 0.050(8) 0.031(6) 0.003(5) 0.000(5) -0.007(6)
C34 0.047(7) 0.041(7) 0.032(6) 0.001(5) 0.001(5) 0.000(6)
C70 0.044(6) 0.043(6) 0.037(5) -0.004(7) -0.008(7) 0.002(5)
C44 0.037(7) 0.042(8) 0.049(7) 0.006(6) -0.001(6) -0.001(5)
C75 0.055(8) 0.042(8) 0.036(7) -0.001(6) 0.000(6) -0.003(7)
C36 0.049(5) 0.038(6) 0.040(6) 0.000(5) 0.012(5) -0.004(5)
O10 0.049(6) 0.075(7) 0.148(11) 0.008(7) 0.009(6) 0.011(5)
C24 0.065(7) 0.069(7) 0.042(6) 0.000(5) 0.000 0.000
C73 0.048(8) 0.055(8) 0.036(7) 0.017(6) 0.000(6) -0.008(7)
C81 0.047(6) 0.038(6) 0.039(6) 0.000(5) 0.004(5) 0.009(5)
C37 0.067(6) 0.055(6) 0.040(6) -0.002(5) 0.006(5) -0.018(5)
C38 0.055(5) 0.059(6) 0.050(6) -0.005(5) 0.007(5) -0.023(5)
C39 0.065(6) 0.093(9) 0.061(7) 0.002(6) 0.014(6) -0.025(6)
C40 0.080(7) 0.090(9) 0.066(8) 0.006(7) 0.012(7) -0.033(7)
C41 0.089(8) 0.076(8) 0.056(7) -0.003(6) 0.014(7) -0.033(7)
C42 0.086(7) 0.059(7) 0.047(7) -0.001(5) 0.009(6) -0.026(6)
C82 0.069(6) 0.045(6) 0.047(6) 0.009(5) -0.010(5) 0.002(5)
C87 0.094(8) 0.055(7) 0.059(7) 0.018(6) 0.000(7) 0.009(6)
C86 0.108(9) 0.062(8) 0.059(7) 0.009(6) -0.012(7) 0.019(7)
C85 0.094(8) 0.062(8) 0.060(7) -0.005(6) -0.015(7) 0.036(7)
C84 0.070(7) 0.061(7) 0.069(8) -0.010(6) -0.006(6) 0.026(6)
C83 0.056(5) 0.044(6) 0.044(6) -0.006(5) -0.007(5) 0.007(5)
C72 0.049(7) 0.036(7) 0.036(6) 0.003(5) 0.006(5) -0.006(6)
N11 0.042(5) 0.052(6) 0.038(5) 0.011(5) 0.003(5) -0.001(5)
C35 0.042(7) 0.045(8) 0.043(7) 0.002(6) 0.010(5) 0.005(6)
C55 0.048(6) 0.041(6) 0.036(6) -0.002(5) 0.003(5) -0.001(5)
C74 0.058(8) 0.036(7) 0.038(7) 0.007(5) -0.006(6) -0.009(6)
C31 0.039(7) 0.050(8) 0.038(8) 0.011(5) 0.010(5) 0.002(6)
C4 0.047(7) 0.026(6) 0.025(6) 0.000(5) -0.005(5) -0.001(5)
C25 0.049(6) 0.065(8) 0.103(10) 0.005(7) 0.001(6) 0.000(6)
C11 0.060(8) 0.047(8) 0.027(6) 0.005(5) -0.005(6) -0.012(6)
C46 0.051(8) 0.083(11) 0.047(8) 0.006(8) -0.007(7) 0.023(8)
C77 0.067(9) 0.046(9) 0.052(8) -0.009(6) 0.012(7) -0.018(7)
C65 0.083(7) 0.049(7) 0.070(8) 0.001(6) -0.012(7) 0.017(6)
C64 0.068(6) 0.034(5) 0.049(6) -0.010(5) -0.008(5) 0.012(5)
C63 0.078(6) 0.026(5) 0.043(6) -0.007(4) -0.007(5) 0.005(5)
C68 0.100(8) 0.033(6) 0.049(7) -0.002(5) 0.000(6) 0.006(6)
C67 0.116(9) 0.034(6) 0.055(7) 0.001(6) -0.001(7) 0.018(6)
C66 0.107(8) 0.049(7) 0.071(8) 0.001(6) -0.007(7) 0.026(7)
C9 0.065(9) 0.060(9) 0.034(6) 0.003(6) -0.013(6) -0.011(7)
C69 0.043(6) 0.051(7) 0.048(6) 0.005(8) -0.001(7) -0.006(5)
C49 0.061(9) 0.052(9) 0.085(11) 0.029(8) 0.004(8) -0.006(7)
C78 0.104(13) 0.054(10) 0.051(9) 0.006(8) 0.007(9) -0.027(10)
C80 0.070(10) 0.068(10) 0.055(9) 0.007(8) -0.013(8) -0.009(8)
C47 0.082(12) 0.053(10) 0.068(10) 0.017(8) -0.013(9) 0.020(8)
C26 0.052(6) 0.076(8) 0.078(7) -0.005(6) 0.005(6) -0.005(6)
O5 0.073(8) 0.122(10) 0.054(7) 0.000(7) 0.000 0.000
C79 0.127(16) 0.053(10) 0.049(9) 0.027(8) 0.002(10) -0.023(11)
C48 0.098(12) 0.029(7) 0.058(9) 0.012(6) -0.009(8) 0.000(8)
O6 0.086(9) 0.110(9) 0.047(7) 0.022(7) 0.000 0.000
C10 0.053(8) 0.049(8) 0.046(7) 0.004(6) -0.002(6) -0.012(7)
C28 0.055(7) 0.094(9) 0.062(7) -0.005(6) -0.001(6) -0.010(7)
C13 0.067(7) 0.093(8) 0.049(6) 0.010(6) 0.000 0.000
O12 0.070(10) 0.076(14) 0.052(12) -0.011(10) 0.000 0.000
C17 0.051(7) 0.057(6) 0.043(5) 0.001(5) 0.000(6) 0.006(6)
C16 0.048(6) 0.057(6) 0.047(5) 0.005(5) 0.000(6) 0.006(6)
C15 0.051(6) 0.060(6) 0.050(5) 0.006(5) 0.001(6) 0.005(6)
C14 0.053(7) 0.063(6) 0.049(6) 0.004(5) 0.002(6) 0.004(6)
C19 0.050(7) 0.058(6) 0.044(6) -0.002(5) 0.001(6) 0.003(6)
C18 0.048(7) 0.053(6) 0.042(6) -0.001(5) 0.001(6) 0.005(6)
C23 0.042(9) 0.046(8) 0.033(8) -0.004(7) 0.001(8) -0.005(8)
C22 0.038(10) 0.040(9) 0.035(9) -0.007(7) 0.001(8) -0.004(8)
C21 0.040(10) 0.044(9) 0.037(8) -0.010(8) 0.001(8) -0.008(8)
C20 0.043(9) 0.051(8) 0.038(8) -0.004(7) -0.004(8) -0.005(8)
C29 0.076(9) 0.114(10) 0.074(8) -0.012(8) -0.006(7) -0.022(8)
C27 0.055(6) 0.094(9) 0.068(8) -0.008(8) 0.006(7) -0.002(7)
C30 0.099(11) 0.127(12) 0.088(10) -0.030(9) -0.009(8) -0.016(10)
C17A 0.051(6) 0.060(6) 0.045(5) 0.002(5) 0.000(6) 0.005(6)
C16A 0.049(7) 0.058(6) 0.045(6) 0.002(5) 0.000(6) 0.003(6)
C15A 0.052(7) 0.062(6) 0.048(6) 0.002(5) 0.001(6) 0.003(6)
C14A 0.053(7) 0.064(6) 0.050(5) 0.006(5) 0.001(6) 0.003(6)
C19A 0.053(7) 0.061(6) 0.052(6) 0.006(5) 0.000(6) 0.006(6)
C18A 0.053(7) 0.060(6) 0.050(6) 0.003(5) 0.000(6) 0.007(6)
C23A 0.066(9) 0.069(8) 0.063(8) 0.000(7) -0.001(8) 0.004(8)
C22A 0.080(10) 0.077(9) 0.077(9) 0.000(8) 0.000(9) 0.000(9)
C21A 0.080(10) 0.076(9) 0.079(10) 0.003(8) 0.000(9) -0.004(9)
C20A 0.068(9) 0.069(8) 0.069(8) 0.006(7) 0.001(8) 0.001(8)
O13 0.060(17) 0.029(17) 0.048(16) 0.001(17) 0.000 0.000

loop_
_atom_type_symbol
_atom_type_description
_atom_type_scat_dispersion_real
_atom_type_scat_dispersion_imag
_atom_type_scat_source
C C 0.0033 0.0016 'International Tables Vol C Tables 4.2.6.8 and 6.1.1.4'
H H 0.0000 0.0000 'International Tables Vol C Tables 4.2.6.8 and 6.1.1.4'
Cd Cd -0.8075 1.2024 'International Tables Vol C Tables 4.2.6.8 and 6.1.1.4'
N N 0.0061 0.0033 'International Tables Vol C Tables 4.2.6.8 and 6.1.1.4'
O O 0.0106 0.0060 'International Tables Vol C Tables 4.2.6.8 and 6.1.1.4'

loop_
_geom_angle_atom_site_label_1
_geom_angle_atom_site_label_2
_geom_angle_atom_site_label_3
_geom_angle
_geom_angle_site_symmetry_1
_geom_angle_site_symmetry_3
_geom_angle_publ_flag
O3 Cd1 C1 170.8(4) 6_554 . ?
O4 Cd1 O3 54.0(3) 6_554 6_554 ?
O4 Cd1 O2 143.9(3) 6_554 . ?
O4 Cd1 C1 117.3(4) 6_554 . ?
O1 Cd1 O3 144.2(3) . 6_554 ?
O1 Cd1 O4 90.2(3) . 6_554 ?
O1 Cd1 O2 54.1(3) . . ?
O1 Cd1 C1 27.2(4) . . ?
O11 Cd1 O3 82.7(3) . 6_554 ?
O11 Cd1 O4 136.2(3) . 6_554 ?
O11 Cd1 O1 133.0(3) . . ?
O11 Cd1 N6 92.7(3) . . ?
O11 Cd1 N1 91.6(3) . . ?
O11 Cd1 O2 79.9(4) . . ?
O11 Cd1 C1 106.3(4) . . ?
N6 Cd1 O3 86.6(3) . 6_554 ?
N6 Cd1 O4 80.2(3) . 6_554 ?
N6 Cd1 O1 88.1(3) . . ?
N6 Cd1 O2 101.5(3) . . ?
N6 Cd1 C1 95.0(4) . . ?
N1 Cd1 O3 82.4(3) . 6_554 ?
N1 Cd1 O4 88.7(3) . 6_554 ?
N1 Cd1 O1 97.5(3) . . ?
N1 Cd1 N6 167.7(3) . . ?
N1 Cd1 O2 90.6(3) . . ?
N1 Cd1 C1 95.0(3) . . ?
O2 Cd1 O3 161.0(3) . 6_554 ?
O2 Cd1 C1 26.9(4) . . ?
O7 Cd2 O5 145.6(5) 2_664 . ?
O8 Cd2 O7 54.0(4) 2_664 2_664 ?
O8 Cd2 N11 86.5(3) 2_664 4_655 ?
O8 Cd2 N11 86.5(3) 2_664 . ?
O8 Cd2 O5 91.5(5) 2_664 . ?
O8 Cd2 O12 131.6(6) 2_664 . ?
N11 Cd2 O7 87.6(3) . 2_664 ?
N11 Cd2 O7 87.6(3) 4_655 2_664 ?
N11 Cd2 N11 173.0(5) . 4_655 ?
N11 Cd2 O5 90.5(3) . . ?
N11 Cd2 O5 90.5(3) 4_655 . ?
N11 Cd2 O12 92.0(3) . . ?
N11 Cd2 O12 92.0(3) 4_655 . ?
O6 Cd2 O7 162.6(5) . 2_664 ?
O6 Cd2 O8 143.3(6) . 2_664 ?
O6 Cd2 N11 93.1(3) . 4_655 ?
O6 Cd2 N11 93.1(3) . . ?
O6 Cd2 O5 51.8(4) . . ?
O6 Cd2 O12 85.1(6) . . ?
O12 Cd2 O7 77.6(6) . 2_664 ?
O12 Cd2 O5 136.9(5) . . ?
C12 O3 Cd1 93.0(7) . 6 ?
C12 O4 Cd1 92.6(7) . 6 ?
C1 O1 Cd1 92.0(8) . . ?
Cd1 O11 H11A 127.7 . . ?
Cd1 O11 H11B 127.8 . . ?
H11A O11 H11B 104.4 . . ?
C50 N6 Cd1 120.6(8) . . ?
C54 N6 Cd1 121.2(8) . . ?
C54 N6 C50 117.6(10) . . ?
C43 N4 C44 106.5(10) . . ?
C76 N13 H13 126.5 . . ?
C74 N13 H13 126.5 . . ?
C74 N13 C76 107.0(11) . . ?
C62 N7 H7 126.9 . . ?
C62 N7 C63 106.2(10) . . ?
C63 N7 H7 126.9 . . ?
C35 N1 Cd1 120.7(7) . . ?
C35 N1 C31 118.0(10) . . ?
C31 N1 Cd1 121.1(7) . . ?
C43 N5 H5 125.6 . . ?
C43 N5 C45 108.7(10) . . ?
C45 N5 H5 125.6 . . ?
C1 O2 Cd1 90.9(9) . . ?
C74 N12 C75 107.7(11) . . ?
C81 N15 H15 126.6 . . ?
C81 N15 C83 106.8(10) . . ?
C83 N15 H15 126.6 . . ?
C62 N8 C64 105.6(10) . . ?
C36 N2 H2 127.3 . . ?
C36 N2 C37 105.4(10) . . ?
C37 N2 H2 127.3 . . ?
C81 N14 C82 104.9(10) . . ?
C55 N9 C56 103.3(10) . . ?
C36 N3 C38 105.1(10) . . ?
C52 C53 C62 121.4(10) . . ?
C52 C53 C54 119.5(10) . . ?
C54 C53 C62 118.9(10) . . ?
C6 C7 C2 118.0(10) . . ?
C8 C7 C6 118.6(11) . . ?
C8 C7 C2 123.2(10) . . ?
N6 C50 H50 118.7 . . ?
N6 C50 C51 122.6(12) . . ?
C51 C50 H50 118.7 . . ?
C50 C51 C52 118.4(12) . . ?
C50 C51 C55 117.2(11) . . ?
C52 C51 C55 124.4(11) . . ?
C53 C52 C51 118.3(11) . . ?
C53 C52 H52 120.8 . . ?
C51 C52 H52 120.8 . . ?
C5 C6 C7 119.3(10) . . ?
C5 C6 C11 123.7(10) . . ?
C11 C6 C7 117.1(10) . . ?
N9 C56 C57 109.9(7) . . ?
N9 C56 C61 129.9(7) . . ?
C57 C56 C61 120.0 . . ?
C58 C57 C56 120.0 . . ?
N10 C57 C56 106.6(7) . . ?
N10 C57 C58 133.4(7) . . ?
C57 C58 H58 120.0 . . ?
C57 C58 C59 120.0 . . ?
C59 C58 H58 120.0 . . ?
C58 C59 H59 120.0 . . ?
C60 C59 C58 120.0 . . ?
C60 C59 H59 120.0 . . ?
C59 C60 H60 120.0 . . ?
C59 C60 C61 120.0 . . ?
C61 C60 H60 120.0 . . ?
C56 C61 H61 120.0 . . ?
C60 C61 C56 120.0 . . ?
C60 C61 H61 120.0 . . ?
C57 N10 H10 127.4 . . ?
C57 N10 C55 105.2(10) . . ?
C55 N10 H10 127.4 . . ?
O1 C1 Cd1 60.8(7) . . ?
O1 C1 C2 121.2(13) . . ?
O2 C1 Cd1 62.2(8) . . ?
O2 C1 O1 123.0(13) . . ?
O2 C1 C2 115.7(13) . . ?
C2 C1 Cd1 177.8(10) . . ?
O3 C12 O4 120.0(11) . . ?
O3 C12 C5 121.5(11) . . ?
O4 C12 C5 118.5(11) . . ?
N4 C43 C34 121.9(11) . . ?
N5 C43 N4 110.4(11) . . ?
N5 C43 C34 127.7(11) . . ?
C6 C5 C12 123.5(11) . . ?
C4 C5 C6 120.2(10) . . ?
C4 C5 C12 116.4(10) . . ?
C32 C33 H33 120.6 . . ?
C32 C33 C34 118.8(10) . . ?
C34 C33 H33 120.6 . . ?
N5 C45 C44 106.9(10) . . ?
N5 C45 C46 133.0(13) . . ?
C46 C45 C44 120.1(13) . . ?
C7 C2 C1 121.4(11) . . ?
C3 C2 C7 121.0(11) . . ?
C3 C2 C1 117.6(12) . . ?
C24 O7 Cd2 92.3(9) . 2_665 ?
C33 C32 C36 123.6(11) . . ?
C33 C32 C31 118.3(10) . . ?
C31 C32 C36 118.1(11) . . ?
N7 C62 N8 111.5(11) . . ?
N7 C62 C53 123.9(11) . . ?
N8 C62 C53 124.6(11) . . ?
C24 O8 Cd2 97.4(9) . 2_665 ?
N6 C54 C53 123.4(10) . . ?
N6 C54 H54 118.3 . . ?
C53 C54 H54 118.3 . . ?
N13 C76 C75 106.7(11) . . ?
N13 C76 C77 130.8(14) . . ?
C75 C76 C77 122.5(13) . . ?
C70 C71 H71 120.3 . . ?
C72 C71 H71 120.3 . . ?
C72 C71 C70 119.4(11) . . ?
C2 C3 H3 119.8 . . ?
C2 C3 C4 120.4(11) . . ?
C4 C3 H3 119.8 . . ?
C7 C8 H8 118.9 . . ?
C7 C8 C9 122.2(11) . . ?
C9 C8 H8 118.9 . . ?
C33 C34 C43 122.2(11) . . ?
C35 C34 C43 119.3(11) . . ?
C35 C34 C33 118.4(11) . . ?
C71 C70 C74 123.8(10) . . ?
C69 C70 C71 116.5(11) . . ?
C69 C70 C74 119.6(11) . . ?
C45 C44 N4 107.4(10) . . ?
C49 C44 N4 130.4(12) . . ?
C49 C44 C45 122.2(12) . . ?
N12 C75 C76 107.5(12) . . ?
N12 C75 C80 133.7(14) . . ?
C76 C75 C80 118.8(13) . . ?
N2 C36 N3 113.7(11) . . ?
N2 C36 C32 121.7(11) . . ?
N3 C36 C32 124.2(11) . . ?
C25 O10 H10B 109.5 . . ?
O7 C24 O8 116.3(13) . . ?
O7 C24 C17 117.1(14) . . ?
O7 C24 C17A 130.5(15) . . ?
O8 C24 C17 125.5(15) . . ?
O8 C24 C17A 113.3(15) . . ?
C72 C73 H73 118.2 . . ?
N11 C73 H73 118.2 . . ?
N11 C73 C72 123.6(12) . . ?
N15 C81 C72 123.6(12) . . ?
N14 C81 N15 112.7(11) . . ?
N14 C81 C72 123.7(11) . . ?
N2 C37 C38 108.1(8) . . ?
N2 C37 C42 131.9(8) . . ?
C38 C37 C42 120.0 . . ?
N3 C38 C37 107.7(8) . . ?
N3 C38 C39 132.3(8) . . ?
C37 C38 C39 120.0 . . ?
C38 C39 H39 120.0 . . ?
C40 C39 C38 120.0 . . ?
C40 C39 H39 120.0 . . ?
C39 C40 H40 120.0 . . ?
C41 C40 C39 120.0 . . ?
C41 C40 H40 120.0 . . ?
C40 C41 H41 120.0 . . ?
C40 C41 C42 120.0 . . ?
C42 C41 H41 120.0 . . ?
C37 C42 H42 120.0 . . ?
C41 C42 C37 120.0 . . ?
C41 C42 H42 120.0 . . ?
N14 C82 C87 130.7(7) . . ?
N14 C82 C83 109.2(7) . . ?
C87 C82 C83 120.0 . . ?
C82 C87 H87 120.0 . . ?
C82 C87 C86 120.0 . . ?
C86 C87 H87 120.0 . . ?
C87 C86 H86 120.0 . . ?
C87 C86 C85 120.0 . . ?
C85 C86 H86 120.0 . . ?
C86 C85 H85 120.0 . . ?
C84 C85 C86 120.0 . . ?
C84 C85 H85 120.0 . . ?
C85 C84 H84 120.0 . . ?
C85 C84 C83 120.0 . . ?
C83 C84 H84 120.0 . . ?
N15 C83 C82 106.3(7) . . ?
N15 C83 C84 133.7(7) . . ?
C84 C83 C82 120.0 . . ?
C71 C72 C81 122.1(11) . . ?
C73 C72 C71 118.2(12) . . ?
C73 C72 C81 119.7(11) . . ?
C73 N11 Cd2 121.1(8) . . ?
C73 N11 C69 118.9(10) . . ?
C69 N11 Cd2 119.9(8) . . ?
N1 C35 C34 123.5(11) . . ?
N1 C35 H35 118.2 . . ?
C34 C35 H35 118.2 . . ?
N9 C55 C51 122.3(12) . . ?
N9 C55 N10 114.9(12) . . ?
N10 C55 C51 122.8(11) . . ?
N13 C74 C70 125.0(11) . . ?
N12 C74 N13 111.1(11) . . ?
N12 C74 C70 123.9(12) . . ?
N1 C31 C32 123.0(11) . . ?
N1 C31 H31 118.5 . . ?
C32 C31 H31 118.5 . . ?
C5 C4 C3 121.1(11) . . ?
C5 C4 H4 119.4 . . ?
C3 C4 H4 119.4 . . ?
O9 C25 O10 122.1(12) . . ?
O9 C25 C26 120.8(14) . . ?
O10 C25 C26 117.0(13) . . ?
C6 C11 H11 119.3 . . ?
C10 C11 C6 121.5(11) . . ?
C10 C11 H11 119.3 . . ?
C45 C46 H46 120.7 . . ?
C47 C46 C45 118.5(14) . . ?
C47 C46 H46 120.7 . . ?
C76 C77 H77 121.8 . . ?
C78 C77 C76 116.3(15) . . ?
C78 C77 H77 121.8 . . ?
C64 C65 H65 120.0 . . ?
C64 C65 C66 120.0 . . ?
C66 C65 H65 120.0 . . ?
N8 C64 C65 132.2(7) . . ?
N8 C64 C63 107.8(7) . . ?
C65 C64 C63 120.0 . . ?
N7 C63 C64 108.8(8) . . ?
N7 C63 C68 131.1(8) . . ?
C68 C63 C64 120.0 . . ?
C63 C68 H68 120.0 . . ?
C63 C68 C67 120.0 . . ?
C67 C68 H68 120.0 . . ?
C68 C67 H67 120.0 . . ?
C66 C67 C68 120.0 . . ?
C66 C67 H67 120.0 . . ?
C65 C66 H66 120.0 . . ?
C67 C66 C65 120.0 . . ?
C67 C66 H66 120.0 . . ?
C8 C9 H9 120.8 . . ?
C10 C9 C8 118.3(12) . . ?
C10 C9 H9 120.8 . . ?
C70 C69 H69 118.4 . . ?
N11 C69 C70 123.3(12) . . ?
N11 C69 H69 118.4 . . ?
C44 C49 H49 120.9 . . ?
C48 C49 C44 118.1(14) . . ?
C48 C49 H49 120.9 . . ?
C77 C78 H78 118.7 . . ?
C77 C78 C79 122.5(15) . . ?
C79 C78 H78 118.7 . . ?
C75 C80 H80 119.7 . . ?
C79 C80 C75 120.6(16) . . ?
C79 C80 H80 119.7 . . ?
C46 C47 H47 120.0 . . ?
C46 C47 C48 119.9(13) . . ?
C48 C47 H47 120.0 . . ?
C28 C26 C25 125.6(10) . . ?
C27 C26 C25 114.5(10) . . ?
C27 C26 C28 119.6(5) . . ?
C13 O5 Cd2 88.5(10) . . ?
C78 C79 H79 120.4 . . ?
C80 C79 C78 119.2(14) . . ?
C80 C79 H79 120.4 . . ?
C49 C48 C47 121.1(13) . . ?
C49 C48 H48 119.4 . . ?
C47 C48 H48 119.4 . . ?
C13 O6 Cd2 102.9(11) . . ?
C11 C10 C9 122.2(12) . . ?
C11 C10 H10A 118.9 . . ?
C9 C10 H10A 118.9 . . ?
C26 C28 C29 120.3(6) . . ?
C28 C28 C26 120.0(4) 4_655 . ?
C28 C28 C29 119.7(4) 4_655 . ?
O5 C13 O6 116.8(14) . . ?
O5 C13 C14 118.7(16) . . ?
O5 C13 C14A 131.7(12) . . ?
O6 C13 C14 123.2(16) . . ?
O6 C13 C14A 111.1(11) . . ?
Cd2 O12 H12A 120.0 . . ?
Cd2 O12 H12B 120.0 . . ?
H12A O12 H12B 120.0 . . ?
C16 C17 C24 107.9(12) . . ?
C16 C17 C18 120.0 . . ?
C18 C17 C24 131.8(12) . . ?
C17 C16 H16 120.0 . . ?
C15 C16 C17 120.0 . . ?
C15 C16 H16 120.0 . . ?
C16 C15 H15A 120.0 . . ?
C16 C15 C14 120.0 . . ?
C14 C15 H15A 120.0 . . ?
C15 C14 C13 106.3(12) . . ?
C19 C14 C13 133.2(13) . . ?
C19 C14 C15 120.0 . . ?
C14 C19 C18 120.0 . . ?
C14 C19 C20 120.0 . . ?
C18 C19 C20 120.0 . . ?
C19 C18 C17 120.0 . . ?
C23 C18 C17 120.0 . . ?
C23 C18 C19 120.0 . . ?
C18 C23 H23 120.0 . . ?
C18 C23 C22 120.0 . . ?
C22 C23 H23 120.0 . . ?
C23 C22 H22 120.0 . . ?
C21 C22 C23 120.0 . . ?
C21 C22 H22 120.0 . . ?
C22 C21 H21 120.0 . . ?
C22 C21 C20 120.0 . . ?
C20 C21 H21 120.0 . . ?
C19 C20 H20 120.0 . . ?
C21 C20 C19 120.0 . . ?
C21 C20 H20 120.0 . . ?
C28 C29 H29 120.0 . . ?
C30 C29 C28 120.0(5) . . ?
C30 C29 H29 120.0 . . ?
C26 C27 H27 119.8 . . ?
C27 C27 C26 120.4(4) 4_655 . ?
C27 C27 H27 119.8 4_655 . ?
C29 C30 H30 119.8 . . ?
C30 C30 C29 120.3(4) 4_655 . ?
C30 C30 H30 119.8 4_655 . ?
C16A C17A C24 114.8(11) . . ?
C16A C17A C18A 120.0 . . ?
C18A C17A C24 125.1(11) . . ?
C17A C16A H16A 120.0 . . ?
C17A C16A C15A 120.0 . . ?
C15A C16A H16A 120.0 . . ?
C16A C15A H15B 120.0 . . ?
C14A C15A C16A 120.0 . . ?
C14A C15A H15B 120.0 . . ?
C15A C14A C13 120.1(6) . . ?
C19A C14A C13 118.9(6) . . ?
C19A C14A C15A 120.0 . . ?
C14A C19A C20A 120.0 . . ?
C18A C19A C14A 120.0 . . ?
C18A C19A C20A 120.0 . . ?
C19A C18A C17A 120.0 . . ?
C19A C18A C23A 120.0 . . ?
C23A C18A C17A 120.0 . . ?
C18A C23A H23A 120.0 . . ?
C22A C23A C18A 120.0 . . ?
C22A C23A H23A 120.0 . . ?
C23A C22A H22A 120.0 . . ?
C23A C22A C21A 120.0 . . ?
C21A C22A H22A 120.0 . . ?
C22A C21A H21A 120.0 . . ?
C20A C21A C22A 120.0 . . ?
C20A C21A H21A 120.0 . . ?
C19A C20A H20A 120.0 . . ?
C21A C20A C19A 120.0 . . ?
C21A C20A H20A 120.0 . . ?
H13A O13 H13B 100.7 . . ?

loop_
_geom_bond_atom_site_label_1
_geom_bond_atom_site_label_2
_geom_bond_distance
_geom_bond_site_symmetry_2
_geom_bond_publ_flag
Cd1 O3 2.419(10) 6_554 ?
Cd1 O4 2.416(8) 6_554 ?
Cd1 O1 2.396(9) . ?
Cd1 O11 2.300(8) . ?
Cd1 N6 2.372(9) . ?
Cd1 N1 2.347(9) . ?
Cd1 O2 2.426(12) . ?
Cd1 C1 2.742(13) . ?
Cd2 O7 2.412(14) 2_664 ?
Cd2 O8 2.305(14) 2_664 ?
Cd2 N11 2.397(9) 4_655 ?
Cd2 N11 2.397(9) . ?
Cd2 O5 2.603(17) . ?
Cd2 O6 2.295(15) . ?
Cd2 O12 2.41(2) . ?
O3 C12 1.257(15) . ?
O4 C12 1.277(13) . ?
O1 C1 1.254(17) . ?
O11 H11A 0.8656 . ?
O11 H11B 0.8651 . ?
N6 C50 1.350(15) . ?
N6 C54 1.318(13) . ?
O9 C25 1.251(18) . ?
N4 C43 1.355(14) . ?
N4 C44 1.402(15) . ?
N13 H13 0.8600 . ?
N13 C76 1.360(16) . ?
N13 C74 1.336(16) . ?
N7 H7 0.8600 . ?
N7 C62 1.358(16) . ?
N7 C63 1.361(12) . ?
N1 C35 1.320(14) . ?
N1 C31 1.345(14) . ?
N5 H5 0.8600 . ?
N5 C43 1.340(15) . ?
N5 C45 1.373(16) . ?
O2 C1 1.242(17) . ?
N12 C75 1.346(16) . ?
N12 C74 1.320(15) . ?
N15 H15 0.8600 . ?
N15 C81 1.346(16) . ?
N15 C83 1.366(12) . ?
N8 C62 1.365(16) . ?
N8 C64 1.381(13) . ?
N2 H2 0.8600 . ?
N2 C36 1.321(15) . ?
N2 C37 1.373(12) . ?
N14 C81 1.329(16) . ?
N14 C82 1.376(12) . ?
N9 C56 1.384(12) . ?
N9 C55 1.294(16) . ?
N3 C36 1.345(15) . ?
N3 C38 1.372(12) . ?
C53 C52 1.372(16) . ?
C53 C62 1.487(16) . ?
C53 C54 1.377(14) . ?
C7 C6 1.440(15) . ?
C7 C2 1.448(17) . ?
C7 C8 1.367(16) . ?
C50 H50 0.9300 . ?
C50 C51 1.388(16) . ?
C51 C52 1.392(17) . ?
C51 C55 1.501(18) . ?
C52 H52 0.9300 . ?
C6 C5 1.411(16) . ?
C6 C11 1.437(16) . ?
C56 C57 1.3900 . ?
C56 C61 1.3900 . ?
C57 C58 1.3900 . ?
C57 N10 1.342(12) . ?
C58 H58 0.9300 . ?
C58 C59 1.3900 . ?
C59 H59 0.9300 . ?
C59 C60 1.3900 . ?
C60 H60 0.9300 . ?
C60 C61 1.3900 . ?
C61 H61 0.9300 . ?
N10 H10 0.8600 . ?
N10 C55 1.371(16) . ?
C1 C2 1.535(17) . ?
C12 C5 1.508(15) . ?
C43 C34 1.452(16) . ?
C5 C4 1.384(16) . ?
C33 H33 0.9300 . ?
C33 C32 1.387(17) . ?
C33 C34 1.393(16) . ?
C45 C44 1.393(17) . ?
C45 C46 1.382(18) . ?
C2 C3 1.355(16) . ?
O7 C24 1.264(12) . ?
C32 C36 1.480(16) . ?
C32 C31 1.396(16) . ?
O8 C24 1.262(12) . ?
C54 H54 0.9300 . ?
C76 C75 1.40(2) . ?
C76 C77 1.437(18) . ?
C71 H71 0.9300 . ?
C71 C70 1.389(16) . ?
C71 C72 1.379(16) . ?
C3 H3 0.9300 . ?
C3 C4 1.410(14) . ?
C8 H8 0.9300 . ?
C8 C9 1.409(17) . ?
C34 C35 1.392(16) . ?
C70 C74 1.462(16) . ?
C70 C69 1.388(15) . ?
C44 C49 1.380(18) . ?
C75 C80 1.401(19) . ?
O10 H10B 0.8200 . ?
O10 C25 1.270(18) . ?
C24 C17 1.520(12) . ?
C24 C17A 1.486(12) . ?
C73 H73 0.9300 . ?
C73 C72 1.373(17) . ?
C73 N11 1.285(15) . ?
C81 C72 1.477(17) . ?
C37 C38 1.3900 . ?
C37 C42 1.3900 . ?
C38 C39 1.3900 . ?
C39 H39 0.9300 . ?
C39 C40 1.3900 . ?
C40 H40 0.9300 . ?
C40 C41 1.3900 . ?
C41 H41 0.9300 . ?
C41 C42 1.3900 . ?
C42 H42 0.9300 . ?
C82 C87 1.3900 . ?
C82 C83 1.3900 . ?
C87 H87 0.9300 . ?
C87 C86 1.3900 . ?
C86 H86 0.9300 . ?
C86 C85 1.3900 . ?
C85 H85 0.9300 . ?
C85 C84 1.3900 . ?
C84 H84 0.9300 . ?
C84 C83 1.3900 . ?
N11 C69 1.325(15) . ?
C35 H35 0.9300 . ?
C31 H31 0.9300 . ?
C4 H4 0.9300 . ?
C25 C26 1.506(11) . ?
C11 H11 0.9300 . ?
C11 C10 1.326(16) . ?
C46 H46 0.9300 . ?
C46 C47 1.38(2) . ?
C77 H77 0.9300 . ?
C77 C78 1.35(2) . ?
C65 H65 0.9300 . ?
C65 C64 1.3900 . ?
C65 C66 1.3900 . ?
C64 C63 1.3900 . ?
C63 C68 1.3900 . ?
C68 H68 0.9300 . ?
C68 C67 1.3900 . ?
C67 H67 0.9300 . ?
C67 C66 1.3900 . ?
C66 H66 0.9300 . ?
C9 H9 0.9300 . ?
C9 C10 1.370(17) . ?
C69 H69 0.9300 . ?
C49 H49 0.9300 . ?
C49 C48 1.347(19) . ?
C78 H78 0.9300 . ?
C78 C79 1.45(2) . ?
C80 H80 0.9300 . ?
C80 C79 1.36(2) . ?
C47 H47 0.9300 . ?
C47 C48 1.44(2) . ?
C26 C28 1.406(9) . ?
C26 C27 1.398(10) . ?
O5 C13 1.261(12) . ?
C79 H79 0.9300 . ?
C48 H48 0.9300 . ?
O6 C13 1.271(12) . ?
C10 H10A 0.9300 . ?
C28 C28 1.400(11) 4_655 ?
C28 C29 1.406(10) . ?
C13 C14 1.516(12) . ?
C13 C14A 1.473(12) . ?
O12 H12A 0.9300 . ?
O12 H12B 0.9300 . ?
C17 C16 1.3900 . ?
C17 C18 1.3900 . ?
C16 H16 0.9300 . ?
C16 C15 1.3900 . ?
C15 H15A 0.9300 . ?
C15 C14 1.3900 . ?
C14 C19 1.3900 . ?
C19 C18 1.3900 . ?
C19 C20 1.3900 . ?
C18 C23 1.3900 . ?
C23 H23 0.9300 . ?
C23 C22 1.3900 . ?
C22 H22 0.9300 . ?
C22 C21 1.3900 . ?
C21 H21 0.9300 . ?
C21 C20 1.3900 . ?
C20 H20 0.9300 . ?
C29 H29 0.9300 . ?
C29 C30 1.400(10) . ?
C27 C27 1.390(12) 4_655 ?
C27 H27 0.9300 . ?
C30 C30 1.380(12) 4_655 ?
C30 H30 0.9300 . ?
C17A C16A 1.3900 . ?
C17A C18A 1.3900 . ?
C16A H16A 0.9300 . ?
C16A C15A 1.3900 . ?
C15A H15B 0.9300 . ?
C15A C14A 1.3900 . ?
C14A C19A 1.3900 . ?
C19A C18A 1.3900 . ?
C19A C20A 1.3900 . ?
C18A C23A 1.3900 . ?
C23A H23A 0.9300 . ?
C23A C22A 1.3900 . ?
C22A H22A 0.9300 . ?
C22A C21A 1.3900 . ?
C21A H21A 0.9300 . ?
C21A C20A 1.3900 . ?
C20A H20A 0.9300 . ?
O13 H13A 1.0076 . ?
O13 H13B 1.0826 . ?

loop_
_geom_torsion_atom_site_label_1
_geom_torsion_atom_site_label_2
_geom_torsion_atom_site_label_3
_geom_torsion_atom_site_label_4
_geom_torsion
_geom_torsion_site_symmetry_1
_geom_torsion_site_symmetry_2
_geom_torsion_site_symmetry_3
_geom_torsion_site_symmetry_4
_geom_torsion_publ_flag
Cd1 O3 C12 O4 6.4(11) 6 . . . ?
Cd1 O3 C12 C5 -172.5(9) 6 . . . ?
Cd1 O4 C12 O3 -6.4(11) 6 . . . ?
Cd1 O4 C12 C5 172.5(8) 6 . . . ?
Cd1 O1 C1 O2 1.9(13) . . . . ?
Cd1 O1 C1 C2 -179.2(10) . . . . ?
Cd1 N6 C50 C51 -174.2(9) . . . . ?
Cd1 N6 C54 C53 175.6(9) . . . . ?
Cd1 N1 C35 C34 173.2(9) . . . . ?
Cd1 N1 C31 C32 -175.4(9) . . . . ?
Cd1 O2 C1 O1 -1.9(13) . . . . ?
Cd1 O2 C1 C2 179.1(9) . . . . ?
Cd2 O7 C24 O8 0.000(4) 2_665 . . . ?
Cd2 O7 C24 C17 168.4(14) 2_665 . . . ?
Cd2 O7 C24 C17A 178.9(17) 2_665 . . . ?
Cd2 O8 C24 O7 0.000(5) 2_665 . . . ?
Cd2 O8 C24 C17 -167.3(14) 2_665 . . . ?
Cd2 O8 C24 C17A -179.1(14) 2_665 . . . ?
Cd2 N11 C69 C70 177.9(10) . . . . ?
Cd2 O5 C13 O6 0.000(5) . . . . ?
Cd2 O5 C13 C14 -167.4(15) . . . . ?
Cd2 O5 C13 C14A 172.1(18) . . . . ?
Cd2 O6 C13 O5 0.000(4) . . . . ?
Cd2 O6 C13 C14 166.8(15) . . . . ?
Cd2 O6 C13 C14A -173.7(14) . . . . ?
O3 C12 C5 C6 30.3(17) . . . . ?
O3 C12 C5 C4 -149.2(11) . . . . ?
O4 C12 C5 C6 -148.5(12) . . . . ?
O4 C12 C5 C4 31.9(15) . . . . ?
O1 C1 C2 C7 -33.7(18) . . . . ?
O1 C1 C2 C3 144.1(13) . . . . ?
N6 C50 C51 C52 0.1(18) . . . . ?
N6 C50 C51 C55 179.6(11) . . . . ?
O9 C25 C26 C28 36(2) . . . . ?
O9 C25 C26 C27 -138.9(14) . . . . ?
N4 C43 C34 C33 -166.5(12) . . . . ?
N4 C43 C34 C35 16.5(17) . . . . ?
N4 C44 C49 C48 179.0(14) . . . . ?
N13 C76 C75 N12 0.0(14) . . . . ?
N13 C76 C75 C80 -178.3(11) . . . . ?
N13 C76 C77 C78 -178.7(13) . . . . ?
N7 C63 C68 C67 -178.1(11) . . . . ?
N5 C43 C34 C33 12(2) . . . . ?
N5 C43 C34 C35 -164.5(12) . . . . ?
N5 C45 C44 N4 2.0(14) . . . . ?
N5 C45 C44 C49 179.7(13) . . . . ?
N5 C45 C46 C47 177.9(14) . . . . ?
O2 C1 C2 C7 145.3(12) . . . . ?
O2 C1 C2 C3 -37.0(17) . . . . ?
N12 C75 C80 C79 179.5(15) . . . . ?
N15 C81 C72 C71 -9.4(19) . . . . ?
N15 C81 C72 C73 171.7(12) . . . . ?
N8 C64 C63 N7 -1.5(9) . . . . ?
N8 C64 C63 C68 180.0(8) . . . . ?
N2 C37 C38 N3 0.6(9) . . . . ?
N2 C37 C38 C39 178.7(9) . . . . ?
N2 C37 C42 C41 -178.3(11) . . . . ?
N14 C81 C72 C71 168.8(12) . . . . ?
N14 C81 C72 C73 -10.0(19) . . . . ?
N14 C82 C87 C86 -177.2(11) . . . . ?
N14 C82 C83 N15 -0.7(9) . . . . ?
N14 C82 C83 C84 177.8(9) . . . . ?
N9 C56 C57 C58 -175.5(8) . . . . ?
N9 C56 C57 N10 3.5(8) . . . . ?
N9 C56 C61 C60 174.5(10) . . . . ?
N3 C38 C39 C40 177.5(11) . . . . ?
C7 C6 C5 C12 -175.3(10) . . . . ?
C7 C6 C5 C4 4.2(17) . . . . ?
C7 C6 C11 C10 -0.9(19) . . . . ?
C7 C2 C3 C4 0.7(18) . . . . ?
C7 C8 C9 C10 4(2) . . . . ?
C50 N6 C54 C53 3.9(17) . . . . ?
C50 C51 C52 C53 0.8(18) . . . . ?
C50 C51 C55 N9 -14.6(18) . . . . ?
C50 C51 C55 N10 168.1(12) . . . . ?
C52 C53 C62 N7 -175.9(12) . . . . ?
C52 C53 C62 N8 4.5(19) . . . . ?
C52 C53 C54 N6 -3.0(18) . . . . ?
C52 C51 C55 N9 164.8(12) . . . . ?
C52 C51 C55 N10 -12.5(19) . . . . ?
C6 C7 C2 C1 177.8(10) . . . . ?
C6 C7 C2 C3 0.1(17) . . . . ?
C6 C7 C8 C9 -3.3(19) . . . . ?
C6 C5 C4 C3 -3.4(18) . . . . ?
C6 C11 C10 C9 2(2) . . . . ?
C56 N9 C55 C51 -177.4(11) . . . . ?
C56 N9 C55 N10 0.1(14) . . . . ?
C56 C57 C58 C59 0.0 . . . . ?
C56 C57 N10 C55 -3.2(10) . . . . ?
C57 C56 C61 C60 0.0 . . . . ?
C57 C58 C59 C60 0.0 . . . . ?
C57 N10 C55 N9 2.0(14) . . . . ?
C57 N10 C55 C51 179.5(11) . . . . ?
C58 C57 N10 C55 175.6(8) . . . . ?
C58 C59 C60 C61 0.0 . . . . ?
C59 C60 C61 C56 0.0 . . . . ?
C61 C56 C57 C58 0.0 . . . . ?
C61 C56 C57 N10 179.0(8) . . . . ?
N10 C57 C58 C59 -178.7(10) . . . . ?
C1 C2 C3 C4 -177.0(11) . . . . ?
C12 C5 C4 C3 176.2(10) . . . . ?
C43 N4 C44 C45 -2.0(14) . . . . ?
C43 N4 C44 C49 -179.5(15) . . . . ?
C43 N5 C45 C44 -1.3(14) . . . . ?
C43 N5 C45 C46 -178.3(15) . . . . ?
C43 C34 C35 N1 -179.6(11) . . . . ?
C5 C6 C11 C10 178.6(13) . . . . ?
C33 C32 C36 N2 -177.4(12) . . . . ?
C33 C32 C36 N3 -5(2) . . . . ?
C33 C32 C31 N1 1.1(19) . . . . ?
C33 C34 C35 N1 3.3(18) . . . . ?
C45 N5 C43 N4 0.0(14) . . . . ?
C45 N5 C43 C34 -179.1(12) . . . . ?
C45 C44 C49 C48 2(2) . . . . ?
C45 C46 C47 C48 1(2) . . . . ?
C2 C7 C6 C5 -2.6(16) . . . . ?
C2 C7 C6 C11 176.9(11) . . . . ?
C2 C7 C8 C9 -178.4(12) . . . . ?
C2 C3 C4 C5 0.9(18) . . . . ?
O7 C24 C17 C16 162.2(8) . . . . ?
O7 C24 C17 C18 -10(3) . . . . ?
O7 C24 C17A C16A 20(2) . . . . ?
O7 C24 C17A C18A -163.9(8) . . . . ?
C32 C33 C34 C43 179.9(11) . . . . ?
C32 C33 C34 C35 -3.1(18) . . . . ?
C62 N7 C63 C64 0.3(11) . . . . ?
C62 N7 C63 C68 178.6(8) . . . . ?
C62 N8 C64 C65 -177.9(8) . . . . ?
C62 N8 C64 C63 2.1(11) . . . . ?
C62 C53 C52 C51 -174.6(11) . . . . ?
C62 C53 C54 N6 172.2(11) . . . . ?
O8 C24 C17 C16 -30.6(14) . . . . ?
O8 C24 C17 C18 156.7(12) . . . . ?
O8 C24 C17A C16A -161.4(8) . . . . ?
O8 C24 C17A C18A 15(2) . . . . ?
C54 N6 C50 C51 -2.5(17) . . . . ?
C54 C53 C52 C51 0.5(18) . . . . ?
C54 C53 C62 N7 9.0(18) . . . . ?
C54 C53 C62 N8 -170.7(12) . . . . ?
C76 N13 C74 N12 2.2(14) . . . . ?
C76 N13 C74 C70 -177.7(11) . . . . ?
C76 C75 C80 C79 -3(2) . . . . ?
C76 C77 C78 C79 -3(2) . . . . ?
C71 C70 C74 N13 -17.5(19) . . . . ?
C71 C70 C74 N12 162.7(12) . . . . ?
C71 C70 C69 N11 0(2) . . . . ?
C8 C7 C6 C5 -178.0(11) . . . . ?
C8 C7 C6 C11 1.5(17) . . . . ?
C8 C7 C2 C1 -7.1(18) . . . . ?
C8 C7 C2 C3 175.3(12) . . . . ?
C8 C9 C10 C11 -4(2) . . . . ?
C34 C33 C32 C36 -179.9(11) . . . . ?
C34 C33 C32 C31 1.1(19) . . . . ?
C70 C71 C72 C73 1.5(18) . . . . ?
C70 C71 C72 C81 -177.4(11) . . . . ?
C44 N4 C43 N5 1.3(14) . . . . ?
C44 N4 C43 C34 -179.6(11) . . . . ?
C44 C45 C46 C47 1(2) . . . . ?
C44 C49 C48 C47 0(2) . . . . ?
C75 N12 C74 N13 -2.2(15) . . . . ?
C75 N12 C74 C70 177.7(11) . . . . ?
C75 C76 C77 C78 1(2) . . . . ?
C75 C80 C79 C78 1(2) . . . . ?
C36 N2 C37 C38 0.0(10) . . . . ?
C36 N2 C37 C42 178.5(8) . . . . ?
C36 N3 C38 C37 -0.9(10) . . . . ?
C36 N3 C38 C39 -178.7(8) . . . . ?
C36 C32 C31 N1 -178.0(11) . . . . ?
O10 C25 C26 C28 -142.0(13) . . . . ?
O10 C25 C26 C27 43.3(17) . . . . ?
C24 C17 C16 C15 -174(2) . . . . ?
C24 C17 C18 C19 172(3) . . . . ?
C24 C17 C18 C23 -8(3) . . . . ?
C24 C17A C16A C15A 177(2) . . . . ?
C24 C17A C18A C19A -176(3) . . . . ?
C24 C17A C18A C23A 4(3) . . . . ?
C73 N11 C69 C70 1(2) . . . . ?
C81 N15 C83 C82 -1.6(10) . . . . ?
C81 N15 C83 C84 -179.7(8) . . . . ?
C81 N14 C82 C87 -179.8(8) . . . . ?
C81 N14 C82 C83 2.7(11) . . . . ?
C37 N2 C36 N3 -0.6(14) . . . . ?
C37 N2 C36 C32 172.2(11) . . . . ?
C37 C38 C39 C40 0.0 . . . . ?
C38 N3 C36 N2 1.0(14) . . . . ?
C38 N3 C36 C32 -171.6(11) . . . . ?
C38 C37 C42 C41 0.0 . . . . ?
C38 C39 C40 C41 0.0 . . . . ?
C39 C40 C41 C42 0.0 . . . . ?
C40 C41 C42 C37 0.0 . . . . ?
C42 C37 C38 N3 -178.1(8) . . . . ?
C42 C37 C38 C39 0.0 . . . . ?
C82 N14 C81 N15 -3.8(14) . . . . ?
C82 N14 C81 C72 177.7(10) . . . . ?
C82 C87 C86 C85 0.0 . . . . ?
C87 C82 C83 N15 -178.5(9) . . . . ?
C87 C82 C83 C84 0.0 . . . . ?
C87 C86 C85 C84 0.0 . . . . ?
C86 C85 C84 C83 0.0 . . . . ?
C85 C84 C83 N15 178.0(11) . . . . ?
C85 C84 C83 C82 0.0 . . . . ?
C83 N15 C81 N14 3.5(14) . . . . ?
C83 N15 C81 C72 -178.1(10) . . . . ?
C83 C82 C87 C86 0.0 . . . . ?
C72 C71 C70 C74 178.5(11) . . . . ?
C72 C71 C70 C69 -1.2(17) . . . . ?
C72 C73 N11 Cd2 -177.6(10) . . . . ?
C72 C73 N11 C69 -1(2) . . . . ?
N11 C73 C72 C71 -1(2) . . . . ?
N11 C73 C72 C81 178.4(12) . . . . ?
C35 N1 C31 C32 -1.0(18) . . . . ?
C55 N9 C56 C57 -2.2(11) . . . . ?
C55 N9 C56 C61 -177.2(8) . . . . ?
C55 C51 C52 C53 -178.5(12) . . . . ?
C74 N13 C76 C75 -1.3(14) . . . . ?
C74 N13 C76 C77 178.5(13) . . . . ?
C74 N12 C75 C76 1.3(15) . . . . ?
C74 N12 C75 C80 179.3(14) . . . . ?
C74 C70 C69 N11 -179.8(12) . . . . ?
C31 N1 C35 C34 -1.3(17) . . . . ?
C31 C32 C36 N2 1.6(18) . . . . ?
C31 C32 C36 N3 173.7(12) . . . . ?
C25 C26 C28 C28 -174.2(9) . . . 4_655 ?
C25 C26 C28 C29 5.9(10) . . . . ?
C25 C26 C27 C27 174.8(8) . . . 4_655 ?
C11 C6 C5 C12 5.2(19) . . . . ?
C11 C6 C5 C4 -175.2(11) . . . . ?
C46 C45 C44 N4 179.5(12) . . . . ?
C46 C45 C44 C49 -3(2) . . . . ?
C46 C47 C48 C49 -2(2) . . . . ?
C77 C76 C75 N12 -179.8(12) . . . . ?
C77 C76 C75 C80 1.9(19) . . . . ?
C77 C78 C79 C80 3(2) . . . . ?
C65 C64 C63 N7 178.5(8) . . . . ?
C65 C64 C63 C68 0.0 . . . . ?
C64 N8 C62 N7 -2.0(14) . . . . ?
C64 N8 C62 C53 177.7(11) . . . . ?
C64 C65 C66 C67 0.0 . . . . ?
C64 C63 C68 C67 0.0 . . . . ?
C63 N7 C62 N8 1.0(14) . . . . ?
C63 N7 C62 C53 -178.6(11) . . . . ?
C63 C68 C67 C66 0.0 . . . . ?
C68 C67 C66 C65 0.0 . . . . ?
C66 C65 C64 N8 -180.0(11) . . . . ?
C66 C65 C64 C63 0.0 . . . . ?
C69 C70 C74 N13 162.3(12) . . . . ?
C69 C70 C74 N12 -17.6(19) . . . . ?
C26 C28 C29 C30 180.0(4) . . . . ?
O5 C13 C14 C15 -162.8(8) . . . . ?
O5 C13 C14 C19 9(3) . . . . ?
O5 C13 C14A C15A -6(2) . . . . ?
O5 C13 C14A C19A 162.4(6) . . . . ?
O6 C13 C14 C15 30.6(14) . . . . ?
O6 C13 C14 C19 -158.0(14) . . . . ?
O6 C13 C14A C15A 166.0(9) . . . . ?
O6 C13 C14A C19A -25(2) . . . . ?
C28 C26 C27 C27 -0.3(3) . . . 4_655 ?
C28 C28 C29 C30 0.1(6) 4_655 . . . ?
C28 C29 C30 C30 -0.1(6) . . . 4_655 ?
C13 C14 C19 C18 -170(3) . . . . ?
C13 C14 C19 C20 10(3) . . . . ?
C13 C14A C19A C18A -169(3) . . . . ?
C13 C14A C19A C20A 11(3) . . . . ?
C17 C16 C15 C14 0.0 . . . . ?
C17 C18 C23 C22 180.0 . . . . ?
C16 C17 C18 C19 0.0 . . . . ?
C16 C17 C18 C23 180.0 . . . . ?
C16 C15 C14 C13 173(2) . . . . ?
C16 C15 C14 C19 0.0 . . . . ?
C15 C14 C19 C18 0.0 . . . . ?
C15 C14 C19 C20 180.0 . . . . ?
C14 C19 C18 C17 0.0 . . . . ?
C14 C19 C18 C23 180.0 . . . . ?
C14 C19 C20 C21 180.0 . . . . ?
C19 C18 C23 C22 0.0 . . . . ?
C18 C17 C16 C15 0.0 . . . . ?
C18 C19 C20 C21 0.0 . . . . ?
C18 C23 C22 C21 0.0 . . . . ?
C23 C22 C21 C20 0.0 . . . . ?
C22 C21 C20 C19 0.0 . . . . ?
C20 C19 C18 C17 180.0 . . . . ?
C20 C19 C18 C23 0.0 . . . . ?
C27 C26 C28 C28 0.3(3) . . . 4_655 ?
C27 C26 C28 C29 -179.6(4) . . . . ?
C17A C16A C15A C14A 0.0 . . . . ?
C17A C18A C23A C22A 180.0 . . . . ?
C16A C17A C18A C19A 0.0 . . . . ?
C16A C17A C18A C23A 180.0 . . . . ?
C16A C15A C14A C13 169(3) . . . . ?
C16A C15A C14A C19A 0.0 . . . . ?
C15A C14A C19A C18A 0.0 . . . . ?
C15A C14A C19A C20A 180.0 . . . . ?
C14A C19A C18A C17A 0.0 . . . . ?
C14A C19A C18A C23A 180.0 . . . . ?
C14A C19A C20A C21A 180.0 . . . . ?
C19A C18A C23A C22A 0.0 . . . . ?
C18A C17A C16A C15A 0.0 . . . . ?
C18A C19A C20A C21A 0.0 . . . . ?
C18A C23A C22A C21A 0.0 . . . . ?
C23A C22A C21A C20A 0.0 . . . . ?
C22A C21A C20A C19A 0.0 . . . . ?
C20A C19A C18A C17A 180.0 . . . . ?
C20A C19A C18A C23A 0.0 . . . . ?

loop_
_twin_individual_id
_twin_individual_mass_fraction_refined
1 0.70(4)
2 0.30(4)
